data_4128339
loop_
_publ_author_name
'Fager, Diana C.'
'Lee, KyungA'
'Hoveyda, Amir H.'

_publ_section_title
;
 Catalytic Enantioselective Addition of an Allyl Group to Ketones
 Containing a Tri-, a Di-, or a Monohalomethyl Moiety. Stereochemical
 Control Based on Distinctive Electronic and Steric Attributes of C-Cl,
 C-Br, and C-F Bonds.
;
_journal_issue 40
_journal_name_full 'Journal of the American Chemical Society'
_journal_page_first 16125
_journal_page_last 16138
_journal_paper_doi 10.1021/jacs.9b08443
_journal_volume 141
_journal_year 2019
_chemical_absolute_configuration ad
_chemical_formula_moiety 'C11 H11 Cl2 N O3'
_chemical_formula_sum 'C11 H11 Cl2 N O3'
_chemical_formula_weight 276.11
_space_group_crystal_system orthorhombic
_space_group_IT_number 19
_space_group_name_Hall 'P 2ac 2ab'
_space_group_name_H-M_alt 'P 21 21 21'
_symmetry_space_group_name_Hall 'P 2ac 2ab'
_symmetry_space_group_name_H-M 'P 21 21 21'
_atom_sites_solution_hydrogens mixed
_atom_sites_solution_primary dual
_atom_sites_solution_secondary difmap
_audit_creation_method SHELXL-2016/6
_cell_angle_alpha 90
_cell_angle_beta 90
_cell_angle_gamma 90
_cell_formula_units_Z 4
_cell_length_a 7.9241(7)
_cell_length_b 9.4871(9)
_cell_length_c 16.0357(14)
_cell_measurement_reflns_used 7177
_cell_measurement_temperature 100(2)
_cell_measurement_theta_max 70.77
_cell_measurement_theta_min 5.42
_cell_volume 1205.51(19)
_computing_cell_refinement 'SAINT (Bruker, 2014)'
_computing_data_collection 'APEX2 (Bruker, 2014)'
_computing_data_reduction 'SAINT (Bruker, 2014)'
_computing_molecular_graphics 'Bruker SHELXTL'
_computing_publication_material 'Bruker SHELXTL'
_computing_structure_refinement 'SHELXL-2016/6 (Sheldrick, 2016)'
_computing_structure_solution 'SHELXT 2016/6 (Sheldrick, 2016)'
_diffrn_ambient_temperature 100(2)
_diffrn_measured_fraction_theta_full 0.999
_diffrn_measured_fraction_theta_max 0.993
_diffrn_measurement_device_type 'Bruker Kappa DUO CCD diffractometer'
_diffrn_measurement_method '\f and \w scans'
_diffrn_radiation_monochromator mirrors
_diffrn_radiation_type CuK\a
_diffrn_radiation_wavelength 1.54178
_diffrn_reflns_av_R_equivalents 0.0286
_diffrn_reflns_av_unetI/netI 0.0334
_diffrn_reflns_Laue_measured_fraction_full 0.999
_diffrn_reflns_Laue_measured_fraction_max 0.993
_diffrn_reflns_limit_h_max 9
_diffrn_reflns_limit_h_min -7
_diffrn_reflns_limit_k_max 11
_diffrn_reflns_limit_k_min -11
_diffrn_reflns_limit_l_max 19
_diffrn_reflns_limit_l_min -19
_diffrn_reflns_number 7863
_diffrn_reflns_point_group_measured_fraction_full 1.000
_diffrn_reflns_point_group_measured_fraction_max 0.993
_diffrn_reflns_theta_full 67.679
_diffrn_reflns_theta_max 70.756
_diffrn_reflns_theta_min 5.417
_diffrn_source 'microfocus sealed tube'
_diffrn_source_type 'Incoatec I\uS'
_exptl_absorpt_coefficient_mu 4.832
_exptl_absorpt_correction_T_max 0.7534
_exptl_absorpt_correction_T_min 0.5587
_exptl_absorpt_correction_type multi-scan
_exptl_absorpt_process_details
;
Sheldrick, G.M. (2014). SADABS. Bruker AXS Inc. Madison, WI USA.
;
_exptl_crystal_colour colorless
_exptl_crystal_density_diffrn 1.521
_exptl_crystal_density_meas ?
_exptl_crystal_density_method none
_exptl_crystal_description plate
_exptl_crystal_F_000 568
_exptl_crystal_size_max 0.320
_exptl_crystal_size_mid 0.220
_exptl_crystal_size_min 0.140
_refine_diff_density_max 0.299
_refine_diff_density_min -0.161
_refine_diff_density_rms 0.046
_refine_ls_abs_structure_details
;
 Refined as an inversion twin.
;
_refine_ls_abs_structure_Flack 0.036(15)
_refine_ls_extinction_method none
_refine_ls_goodness_of_fit_ref 1.068
_refine_ls_hydrogen_treatment mixed
_refine_ls_matrix_type full
_refine_ls_number_parameters 159
_refine_ls_number_reflns 2253
_refine_ls_number_restraints 1
_refine_ls_restrained_S_all 1.068
_refine_ls_R_factor_all 0.0219
_refine_ls_R_factor_gt 0.0218
_refine_ls_shift/su_max 0.000
_refine_ls_shift/su_mean 0.000
_refine_ls_structure_factor_coef Fsqd
_refine_ls_weighting_details 'w=1/[\s^2^(Fo^2^)+(0.0250P)^2^+0.2549P] where P=(Fo^2^+2Fc^2^)/3'
_refine_ls_weighting_scheme calc
_refine_ls_wR_factor_gt 0.0561
_refine_ls_wR_factor_ref 0.0562
_reflns_Friedel_coverage 0.707
_reflns_Friedel_fraction_full 1.000
_reflns_Friedel_fraction_max 0.993
_reflns_number_gt 2224
_reflns_number_total 2253
_reflns_threshold_expression 'I > 2\s(I)'
_cod_data_source_file ja9b08443_si_002.cif
_cod_data_source_block C11H11Cl2NO3
_cod_depositor_comments
;
The following automatic conversions were performed:

'_exptl_crystal_density_meas' value 'not measured' was changed to '?'
- the value is perceived as not measured.

Automatic conversion script
Id: cif_fix_values 4973 2017-02-22 13:04:09Z antanas 
;
_cod_database_code 4128339
_shelx_shelxl_version_number 2016/6
_shelx_space_group_comment
;
The symmetry employed for this shelxl refinement is uniquely defined
by the following loop, which should always be used as a source of
symmetry information in preference to the above space-group names.
They are only intended as comments.
;
_shelx_estimated_absorpt_t_min 0.307
_shelx_estimated_absorpt_t_max 0.551

loop_
_space_group_symop_operation_xyz
'x, y, z'
'-x+1/2, -y, z+1/2'
'-x, y+1/2, -z+1/2'
'x+1/2, -y+1/2, -z'

loop_
_atom_site_label
_atom_site_type_symbol
_atom_site_fract_x
_atom_site_fract_y
_atom_site_fract_z
_atom_site_U_iso_or_equiv
_atom_site_adp_type
_atom_site_occupancy
_atom_site_site_symmetry_order
_atom_site_calc_flag
_atom_site_refinement_flags_posn
_atom_site_refinement_flags_adp
Cl1 Cl -0.17887(6) 0.36945(5) 0.83669(3) 0.02481(14) Uani 1 1 d . .
Cl2 Cl -0.06476(6) 0.44152(5) 0.67034(3) 0.02348(13) Uani 1 1 d . .
O1 O 0.14008(19) 0.54765(14) 0.81671(8) 0.0190(3) Uani 1 1 d D .
H1O H 0.184(4) 0.567(3) 0.8609(14) 0.034(8) Uiso 1 1 d D .
O2 O 0.7228(2) 0.20179(16) 0.53607(10) 0.0282(4) Uani 1 1 d . .
O3 O 0.6932(3) 0.41993(18) 0.49858(10) 0.0348(4) Uani 1 1 d . .
N1 N 0.6552(3) 0.31857(18) 0.54233(10) 0.0222(4) Uani 1 1 d . .
C1 C 0.4154(3) 0.3932(2) 0.98311(14) 0.0281(5) Uani 1 1 d . .
H1A H 0.327892 0.412424 1.021955 0.034 Uiso 1 1 calc R U
H1B H 0.529867 0.408679 0.998229 0.034 Uiso 1 1 calc R U
C2 C 0.3782(3) 0.3452(2) 0.90838(13) 0.0198(4) Uani 1 1 d . .
H2 H 0.468923 0.327168 0.871143 0.024 Uiso 1 1 calc R U
C3 C 0.2020(3) 0.3169(2) 0.87779(13) 0.0181(4) Uani 1 1 d . .
H3A H 0.120710 0.341076 0.922439 0.022 Uiso 1 1 calc R U
H3B H 0.190086 0.215071 0.865659 0.022 Uiso 1 1 calc R U
C4 C 0.1580(3) 0.40196(19) 0.79859(12) 0.0160(4) Uani 1 1 d . .
C5 C -0.0117(3) 0.3493(2) 0.76382(12) 0.0174(4) Uani 1 1 d . .
H5 H -0.000299 0.246833 0.750268 0.021 Uiso 1 1 calc R U
C6 C 0.2899(3) 0.3797(2) 0.73039(11) 0.0154(4) Uani 1 1 d . .
C7 C 0.3659(3) 0.4947(2) 0.69158(12) 0.0178(4) Uani 1 1 d . .
H7 H 0.336382 0.587527 0.708334 0.021 Uiso 1 1 calc R U
C8 C 0.4837(3) 0.4754(2) 0.62894(13) 0.0187(4) Uani 1 1 d . .
H8 H 0.533840 0.553932 0.601753 0.022 Uiso 1 1 calc R U
C9 C 0.5267(3) 0.3390(2) 0.60683(12) 0.0175(4) Uani 1 1 d . .
C10 C 0.4532(3) 0.2224(2) 0.64356(12) 0.0184(4) Uani 1 1 d . .
H10 H 0.484173 0.129839 0.626920 0.022 Uiso 1 1 calc R U
C11 C 0.3337(3) 0.2435(2) 0.70505(12) 0.0175(4) Uani 1 1 d . .
H11 H 0.280657 0.164606 0.730388 0.021 Uiso 1 1 calc R U

loop_
_atom_site_aniso_label
_atom_site_aniso_U_11
_atom_site_aniso_U_22
_atom_site_aniso_U_33
_atom_site_aniso_U_23
_atom_site_aniso_U_13
_atom_site_aniso_U_12
Cl1 0.0171(2) 0.0247(2) 0.0326(3) -0.0021(2) 0.0070(2) -0.0008(2)
Cl2 0.0197(2) 0.0250(2) 0.0258(2) 0.00301(19) -0.0058(2) 0.0015(2)
O1 0.0230(7) 0.0126(6) 0.0213(7) -0.0037(5) -0.0011(6) 0.0009(6)
O2 0.0338(9) 0.0235(8) 0.0272(8) -0.0005(6) 0.0107(7) 0.0052(7)
O3 0.0456(11) 0.0304(9) 0.0285(8) 0.0123(7) 0.0139(8) 0.0047(8)
N1 0.0254(9) 0.0237(9) 0.0176(8) 0.0009(6) 0.0033(8) 0.0004(8)
C1 0.0343(13) 0.0247(10) 0.0252(10) 0.0033(8) -0.0063(10) -0.0039(10)
C2 0.0224(12) 0.0163(10) 0.0208(9) 0.0037(7) 0.0000(8) -0.0005(8)
C3 0.0194(10) 0.0160(9) 0.0190(9) 0.0023(7) 0.0016(8) -0.0015(8)
C4 0.0168(10) 0.0114(8) 0.0198(9) -0.0009(7) 0.0014(8) -0.0003(7)
C5 0.0154(9) 0.0163(10) 0.0206(10) 0.0009(8) 0.0015(8) 0.0014(8)
C6 0.0136(9) 0.0162(9) 0.0165(9) 0.0002(7) -0.0033(7) 0.0007(7)
C7 0.0183(10) 0.0124(8) 0.0227(9) -0.0003(7) -0.0023(7) -0.0002(7)
C8 0.0172(10) 0.0179(9) 0.0211(9) 0.0040(8) -0.0015(8) -0.0028(8)
C9 0.0168(10) 0.0210(10) 0.0148(9) 0.0013(7) -0.0015(8) 0.0004(8)
C10 0.0217(10) 0.0154(9) 0.0181(9) -0.0014(7) -0.0013(8) 0.0020(8)
C11 0.0188(10) 0.0133(8) 0.0204(9) 0.0015(7) -0.0012(8) -0.0016(8)

loop_
_atom_type_symbol
_atom_type_description
_atom_type_scat_dispersion_real
_atom_type_scat_dispersion_imag
_atom_type_scat_source
C C 0.0181 0.0091 'International Tables Vol C Tables 4.2.6.8 and 6.1.1.4'
H H 0.0000 0.0000 'International Tables Vol C Tables 4.2.6.8 and 6.1.1.4'
N N 0.0311 0.0180 'International Tables Vol C Tables 4.2.6.8 and 6.1.1.4'
O O 0.0492 0.0322 'International Tables Vol C Tables 4.2.6.8 and 6.1.1.4'
Cl Cl 0.3639 0.7018 'International Tables Vol C Tables 4.2.6.8 and 6.1.1.4'

loop_
_geom_angle_atom_site_label_1
_geom_angle_atom_site_label_2
_geom_angle_atom_site_label_3
_geom_angle
C4 O1 H1O 111(2)
O3 N1 O2 123.38(19)
O3 N1 C9 118.04(17)
O2 N1 C9 118.56(17)
C2 C1 H1A 120.0
C2 C1 H1B 120.0
H1A C1 H1B 120.0
C1 C2 C3 124.5(2)
C1 C2 H2 117.7
C3 C2 H2 117.7
C2 C3 C4 112.61(17)
C2 C3 H3A 109.1
C4 C3 H3A 109.1
C2 C3 H3B 109.1
C4 C3 H3B 109.1
H3A C3 H3B 107.8
O1 C4 C6 110.48(15)
O1 C4 C5 107.64(16)
C6 C4 C5 107.08(16)
O1 C4 C3 111.28(16)
C6 C4 C3 111.20(16)
C5 C4 C3 109.00(16)
C4 C5 Cl1 112.22(14)
C4 C5 Cl2 110.52(14)
Cl1 C5 Cl2 108.90(11)
C4 C5 H5 108.4
Cl1 C5 H5 108.4
Cl2 C5 H5 108.4
C7 C6 C11 119.13(18)
C7 C6 C4 120.46(17)
C11 C6 C4 120.40(17)
C8 C7 C6 120.83(18)
C8 C7 H7 119.6
C6 C7 H7 119.6
C7 C8 C9 118.40(19)
C7 C8 H8 120.8
C9 C8 H8 120.8
C10 C9 C8 122.36(19)
C10 C9 N1 119.21(18)
C8 C9 N1 118.43(18)
C11 C10 C9 118.48(18)
C11 C10 H10 120.8
C9 C10 H10 120.8
C10 C11 C6 120.77(18)
C10 C11 H11 119.6
C6 C11 H11 119.6

loop_
_geom_bond_atom_site_label_1
_geom_bond_atom_site_label_2
_geom_bond_distance
Cl1 C5 1.777(2)
Cl2 C5 1.786(2)
O1 C4 1.419(2)
O1 H1O 0.81(2)
O2 N1 1.235(2)
O3 N1 1.228(2)
N1 C9 1.464(3)
C1 C2 1.315(3)
C1 H1A 0.9500
C1 H1B 0.9500
C2 C3 1.504(3)
C2 H2 0.9500
C3 C4 1.545(3)
C3 H3A 0.9900
C3 H3B 0.9900
C4 C6 1.528(3)
C4 C5 1.539(3)
C5 H5 1.0000
C6 C7 1.393(3)
C6 C11 1.398(3)
C7 C8 1.383(3)
C7 H7 0.9500
C8 C9 1.385(3)
C8 H8 0.9500
C9 C10 1.382(3)
C10 C11 1.382(3)
C10 H10 0.9500
C11 H11 0.9500

loop_
_geom_hbond_atom_site_label_D
_geom_hbond_atom_site_label_H
_geom_hbond_atom_site_label_A
_geom_hbond_distance_DH
_geom_hbond_distance_HA
_geom_hbond_distance_DA
_geom_hbond_angle_DHA
_geom_hbond_site_symmetry_A
O1 H1O O2 0.81(2) 2.21(2) 2.982(2) 158(3) 3_656

loop_
_geom_torsion_atom_site_label_1
_geom_torsion_atom_site_label_2
_geom_torsion_atom_site_label_3
_geom_torsion_atom_site_label_4
_geom_torsion
C1 C2 C3 C4 121.8(2)
C2 C3 C4 O1 -70.5(2)
C2 C3 C4 C6 53.1(2)
C2 C3 C4 C5 170.96(16)
O1 C4 C5 Cl1 -60.93(18)
C6 C4 C5 Cl1 -179.73(13)
C3 C4 C5 Cl1 59.88(18)
O1 C4 C5 Cl2 60.83(17)
C6 C4 C5 Cl2 -57.97(17)
C3 C4 C5 Cl2 -178.36(13)
O1 C4 C6 C7 -4.0(3)
C5 C4 C6 C7 112.94(19)
C3 C4 C6 C7 -128.09(19)
O1 C4 C6 C11 177.19(17)
C5 C4 C6 C11 -65.9(2)
C3 C4 C6 C11 53.1(2)
C11 C6 C7 C8 -0.3(3)
C4 C6 C7 C8 -179.07(18)
C6 C7 C8 C9 -1.2(3)
C7 C8 C9 C10 1.7(3)
C7 C8 C9 N1 -178.15(18)
O3 N1 C9 C10 165.0(2)
O2 N1 C9 C10 -16.8(3)
O3 N1 C9 C8 -15.1(3)
O2 N1 C9 C8 163.1(2)
C8 C9 C10 C11 -0.6(3)
N1 C9 C10 C11 179.21(18)
C9 C10 C11 C6 -0.9(3)
C7 C6 C11 C10 1.4(3)
C4 C6 C11 C10 -179.83(19)
